data_4033521
loop_
_publ_author_name
'Mikhailov, Kirill I.'
'Galenko, Ekaterina E.'
'Galenko, Alexey V.'
'Novikov, Mikhail S.'
'Ivanov, Alexander Yu'
'Starova, Galina L.'
'Khlebnikov, Alexander F.'

_publ_section_title
;
 Fe(II)-Catalyzed Isomerization of 5-Chloroisoxazoles to 2
 H-Azirine-2-carbonyl Chlorides as a Key Stage in the Synthesis of
 Pyrazole-Nitrogen Heterocycle Dyads.
;
_journal_issue 6
_journal_name_full 'The Journal of organic chemistry'
_journal_page_first 3177
_journal_page_last 3187
_journal_paper_doi 10.1021/acs.joc.8b00069
_journal_volume 83
_journal_year 2018
_chemical_formula_moiety 'C18 H17 N3 O3'
_chemical_formula_sum 'C18 H17 N3 O3'
_chemical_formula_weight 323.35
_space_group_crystal_system triclinic
_space_group_IT_number 2
_space_group_name_Hall '-P 1'
_space_group_name_H-M_alt 'P -1'
_symmetry_space_group_name_Hall '-P 1'
_symmetry_space_group_name_H-M 'P -1'
_atom_sites_solution_hydrogens geom
_atom_sites_solution_primary iterative
_audit_creation_date 2017-05-05
_audit_creation_method
;
Olex2 1.2
(compiled 2017.03.28 svn.r3405 for OlexSys, GUI svn.r5335)
;
_cell_angle_alpha 88.156(4)
_cell_angle_beta 87.588(4)
_cell_angle_gamma 77.800(4)
_cell_formula_units_Z 4
_cell_length_a 7.4133(3)
_cell_length_b 11.6571(6)
_cell_length_c 18.6337(9)
_cell_measurement_reflns_used 4332
_cell_measurement_temperature 100.01(10)
_cell_measurement_theta_max 75.8270
_cell_measurement_theta_min 3.8480
_cell_volume 1572.07(13)
_computing_cell_refinement
;
CrysAlisPro, Agilent Technologies,
Version 1.171.36.32 (release 02-08-2013 CrysAlis171 .NET)
(compiled Aug  2 2013,16:46:58)
;
_computing_data_collection
;
CrysAlisPro, Agilent Technologies,
Version 1.171.36.32 (release 02-08-2013 CrysAlis171 .NET)
(compiled Aug  2 2013,16:46:58)
;
_computing_data_reduction
;
CrysAlisPro, Agilent Technologies,
Version 1.171.36.32 (release 02-08-2013 CrysAlis171 .NET)
(compiled Aug  2 2013,16:46:58)
;
_computing_molecular_graphics 'Olex2 (Dolomanov et al., 2009)'
_computing_publication_material 'Olex2 (Dolomanov et al., 2009)'
_computing_structure_refinement 'ShelXL (Sheldrick, 2015)'
_computing_structure_solution
;
Superflip (Palatinus & Chapuis, 2007;Palatinus & van der Lee, 2008;
Palatinus et al., 2012)
;
_diffrn_ambient_temperature 100.01(10)
_diffrn_detector_area_resol_mean 10.3829
_diffrn_measured_fraction_theta_full 0.999
_diffrn_measured_fraction_theta_max 0.998
_diffrn_measurement_details
;
#__ type_ start__ end____ width___ exp.time_
  1 omega -113.00  -12.00   1.0000    1.0000
omega____ theta____ kappa____ phi______ frames
    -      -40.3787  -57.0000  -90.0000 101

#__ type_ start__ end____ width___ exp.time_
  2 omega  -45.00   27.00   1.0000    1.0000
omega____ theta____ kappa____ phi______ frames
    -      -40.3787   38.0000  150.0000 72

#__ type_ start__ end____ width___ exp.time_
  3 omega  -37.00   14.00   1.0000    1.0000
omega____ theta____ kappa____ phi______ frames
    -      -40.3787   38.0000 -150.0000 51

#__ type_ start__ end____ width___ exp.time_
  4 omega  -48.00   36.00   1.0000    1.0000
omega____ theta____ kappa____ phi______ frames
    -      -40.3787   38.0000   60.0000 84

#__ type_ start__ end____ width___ exp.time_
  5 omega   62.00  125.00   1.0000    1.0000
omega____ theta____ kappa____ phi______ frames
    -       40.3787  178.0000  -30.0000 63

#__ type_ start__ end____ width___ exp.time_
  6 omega   28.00   84.00   1.0000    1.0000
omega____ theta____ kappa____ phi______ frames
    -       40.3787 -111.0000  126.0000 56

#__ type_ start__ end____ width___ exp.time_
  7 omega   47.00   97.00   1.0000    1.5000
omega____ theta____ kappa____ phi______ frames
    -      113.0000  -45.0000  -90.0000 50

#__ type_ start__ end____ width___ exp.time_
  8 omega  144.00  173.00   1.0000    1.5000
omega____ theta____ kappa____ phi______ frames
    -      113.0000  112.0000 -120.0000 29

#__ type_ start__ end____ width___ exp.time_
  9 omega   52.00  103.00   1.0000    1.5000
omega____ theta____ kappa____ phi______ frames
    -      113.0000  -95.0000 -150.0000 51

#__ type_ start__ end____ width___ exp.time_
 10 omega   52.00  171.00   1.0000    1.5000
omega____ theta____ kappa____ phi______ frames
    -      113.0000   15.0000   90.0000 119

#__ type_ start__ end____ width___ exp.time_
 11 omega   68.00  108.00   1.0000    1.5000
omega____ theta____ kappa____ phi______ frames
    -      113.0000  -95.0000  -30.0000 40

#__ type_ start__ end____ width___ exp.time_
 12 omega   36.00   72.00   1.0000    1.5000
omega____ theta____ kappa____ phi______ frames
    -      113.0000  -30.0000  150.0000 36

#__ type_ start__ end____ width___ exp.time_
 13 omega   35.00   91.00   1.0000    1.5000
omega____ theta____ kappa____ phi______ frames
    -      113.0000  -30.0000   60.0000 56

#__ type_ start__ end____ width___ exp.time_
 14 omega   31.00   99.00   1.0000    1.5000
omega____ theta____ kappa____ phi______ frames
    -      113.0000  -95.0000   60.0000 68

#__ type_ start__ end____ width___ exp.time_
 15 omega   69.00  115.00   1.0000    1.5000
omega____ theta____ kappa____ phi______ frames
    -      113.0000 -112.0000 -180.0000 46

#__ type_ start__ end____ width___ exp.time_
 16 omega   46.00   80.00   1.0000    1.5000
omega____ theta____ kappa____ phi______ frames
    -      113.0000  -45.0000  120.0000 34

#__ type_ start__ end____ width___ exp.time_
 17 omega  125.00  150.00   1.0000    1.5000
omega____ theta____ kappa____ phi______ frames
    -      113.0000  178.0000   30.0000 25

#__ type_ start__ end____ width___ exp.time_
 18 omega   29.00  101.00   1.0000    1.5000
omega____ theta____ kappa____ phi______ frames
    -      113.0000  -95.0000  -60.0000 72

#__ type_ start__ end____ width___ exp.time_
 19 omega   64.00   89.00   1.0000    1.5000
omega____ theta____ kappa____ phi______ frames
    -      113.0000  178.0000   30.0000 25

#__ type_ start__ end____ width___ exp.time_
 20 omega   65.00  115.00   1.0000    1.5000
omega____ theta____ kappa____ phi______ frames
    -      113.0000 -112.0000  120.0000 50

#__ type_ start__ end____ width___ exp.time_
 21 omega   56.00   91.00   1.0000    1.5000
omega____ theta____ kappa____ phi______ frames
    -      113.0000  -45.0000 -180.0000 35

#__ type_ start__ end____ width___ exp.time_
 22 omega  141.00  178.00   1.0000    1.5000
omega____ theta____ kappa____ phi______ frames
    -      113.0000   45.0000   30.0000 37

#__ type_ start__ end____ width___ exp.time_
 23 omega   58.00   90.00   1.0000    1.5000
omega____ theta____ kappa____ phi______ frames
    -      113.0000  -30.0000    0.0000 32

#__ type_ start__ end____ width___ exp.time_
 24 omega   97.00  178.00   1.0000    1.5000
omega____ theta____ kappa____ phi______ frames
    -      113.0000   30.0000  -30.0000 81

#__ type_ start__ end____ width___ exp.time_
 25 omega   43.00   81.00   1.0000    1.5000
omega____ theta____ kappa____ phi______ frames
    -      113.0000  -95.0000   30.0000 38
;
_diffrn_measurement_device_type 'SuperNova, Dual, Cu at zero, Atlas'
_diffrn_measurement_method '\w scans'
_diffrn_orient_matrix_UB_11 -0.0415961000
_diffrn_orient_matrix_UB_12 -0.0204649000
_diffrn_orient_matrix_UB_13 0.0805390000
_diffrn_orient_matrix_UB_21 0.0793924000
_diffrn_orient_matrix_UB_22 -0.1323775000
_diffrn_orient_matrix_UB_23 -0.0079836000
_diffrn_orient_matrix_UB_31 0.1929503000
_diffrn_orient_matrix_UB_32 0.0186999000
_diffrn_orient_matrix_UB_33 0.0173512000
_diffrn_radiation_monochromator mirror
_diffrn_radiation_type CuK\a
_diffrn_radiation_wavelength 1.54184
_diffrn_reflns_av_R_equivalents 0.0428
_diffrn_reflns_av_unetI/netI 0.0529
_diffrn_reflns_Laue_measured_fraction_full 0.999
_diffrn_reflns_Laue_measured_fraction_max 0.998
_diffrn_reflns_limit_h_max 9
_diffrn_reflns_limit_h_min -5
_diffrn_reflns_limit_k_max 14
_diffrn_reflns_limit_k_min -12
_diffrn_reflns_limit_l_max 22
_diffrn_reflns_limit_l_min -22
_diffrn_reflns_number 11776
_diffrn_reflns_point_group_measured_fraction_full 0.999
_diffrn_reflns_point_group_measured_fraction_max 0.998
_diffrn_reflns_theta_full 67.684
_diffrn_reflns_theta_max 69.992
_diffrn_reflns_theta_min 3.881
_diffrn_source 'SuperNova (Cu) X-ray Source'
_exptl_absorpt_coefficient_mu 1.237
_exptl_absorpt_correction_T_max 1.00000
_exptl_absorpt_correction_T_min 0.85467
_exptl_absorpt_correction_type multi-scan
_exptl_absorpt_process_details
;
CrysAlisPro, Agilent Technologies,
Version 1.171.36.32 (release 02-08-2013 CrysAlis171 .NET)
(compiled Aug  2 2013,16:46:58)
Empirical absorption correction using spherical harmonics,
 implemented in SCALE3 ABSPACK scaling algorithm.
;
_exptl_crystal_colour
;
;
_exptl_crystal_density_diffrn 1.458
_exptl_crystal_description
;
;
_exptl_crystal_F_000 690
_refine_diff_density_max 0.312
_refine_diff_density_min -0.249
_refine_diff_density_rms 0.050
_refine_ls_extinction_method none
_refine_ls_goodness_of_fit_ref 1.022
_refine_ls_hydrogen_treatment constr
_refine_ls_matrix_type full
_refine_ls_number_parameters 437
_refine_ls_number_reflns 5935
_refine_ls_number_restraints 0
_refine_ls_restrained_S_all 1.022
_refine_ls_R_factor_all 0.0599
_refine_ls_R_factor_gt 0.0439
_refine_ls_shift/su_max 0.000
_refine_ls_shift/su_mean 0.000
_refine_ls_structure_factor_coef Fsqd
_refine_ls_weighting_details 'w=1/[\s^2^(Fo^2^)+(0.0617P)^2^+0.1916P] where P=(Fo^2^+2Fc^2^)/3'
_refine_ls_weighting_scheme calc
_refine_ls_wR_factor_gt 0.1103
_refine_ls_wR_factor_ref 0.1224
_reflns_Friedel_coverage 0.000
_reflns_number_gt 4606
_reflns_number_total 5935
_reflns_threshold_expression 'I > 2\s(I)'
_cod_data_source_file jo8b00069_si_004.cif
_cod_data_source_block 1728
_cod_depositor_comments
;
Adding full bibliography for 4033521--4033522.cif.

2020-07-21
Z value and formula fixed to values more according to usual
chemical conventions.                 miguel
;
_cod_original_formula_sum 'C5 H0 N29 O14'
_cod_original_formula_weight 690.34
_cod_original_formula_moiety '2(C18 H17 N3 O3)'
_cod_original_formula_units_Z 2
_cod_original_cell_volume 1572.07(14)
_cod_database_code 4033521
_shelx_shelxl_version_number 2014/7
_chemical_oxdiff_formula 'c18 h13 n3 o2'
_shelx_space_group_comment
;
The symmetry employed for this shelxl refinement is uniquely defined
by the following loop, which should always be used as a source of
symmetry information in preference to the above space-group names.
They are only intended as comments.
;
_reflns_odcompleteness_completeness 99.68
_reflns_odcompleteness_iscentric 1
_reflns_odcompleteness_theta 72.42
_olex2_refinement_description
;
1. Fixed Uiso
 At 1.2 times of:
  All C(H) groups, All C(H,H) groups, All N(H) groups
 At 1.5 times of:
  All C(H,H,H) groups
2.a Secondary CH2 refined with riding coordinates:
 C23(H23A,H23B), C1Q(H1QA,H1QB)
2.b Aromatic/amide H refined with riding coordinates:
 N7(H7), N10(H10), C13(H13), C14(H14), C15(H15), C16(H16), C17(H17), C19(H19),
 C1A(H1A), C1E(H1E), C1H(H1H), C20(H20), C21(H21), C24(H24), C25(H25), C26(H26),
  C27(H27), C1P(H1P)
2.c Idealised Me refined as rotating group:
 C1B(H1BA,H1BB,H1BC), C1N(H1NA,H1NB,H1NC), C1O(H1OA,H1OB,H1OC), C1S(H1SA,H1SB,
 H1SC)
;
_olex2_submission_special_instructions 'No special instructions were received'

loop_
_space_group_symop_operation_xyz
'x, y, z'
'-x, -y, -z'

loop_
_atom_site_label
_atom_site_type_symbol
_atom_site_fract_x
_atom_site_fract_y
_atom_site_fract_z
_atom_site_U_iso_or_equiv
_atom_site_adp_type
_atom_site_occupancy
_atom_site_site_symmetry_order
_atom_site_calc_flag
_atom_site_refinement_flags_posn
O1 O -0.05605(18) 0.33237(11) 0.10437(6) 0.0198(3) Uani 1 1 d .
O2 O 0.00213(17) 0.69666(11) 0.39430(7) 0.0209(3) Uani 1 1 d .
O3 O 0.52908(18) 0.25936(11) 0.36248(7) 0.0218(3) Uani 1 1 d .
O4 O 0.02520(19) 0.75097(11) 0.50768(7) 0.0235(3) Uani 1 1 d .
O5 O -0.11445(18) 0.35999(11) -0.01309(7) 0.0222(3) Uani 1 1 d .
O6 O 0.39843(19) -0.13079(11) 0.13116(7) 0.0248(3) Uani 1 1 d .
N7 N 0.2364(2) 0.02856(13) -0.03119(8) 0.0170(3) Uani 1 1 d .
H7 H 0.2873 -0.0165 -0.0653 0.020 Uiso 1 1 calc R
N8 N 0.4433(2) -0.19855(13) 0.01803(8) 0.0177(3) Uani 1 1 d .
N9 N 0.4191(2) -0.18936(14) -0.05465(8) 0.0201(3) Uani 1 1 d .
N10 N 0.3387(2) 0.40490(13) 0.52575(8) 0.0173(3) Uani 1 1 d .
H10 H 0.3780 0.3548 0.5594 0.021 Uiso 1 1 calc R
N11 N 0.5754(2) 0.18812(13) 0.47622(8) 0.0186(3) Uani 1 1 d .
N12 N 0.5585(2) 0.19593(14) 0.54955(8) 0.0217(3) Uani 1 1 d .
C13 C 0.2753(3) 0.10272(16) 0.20253(10) 0.0217(4) Uani 1 1 d .
H13 H 0.3947 0.0914 0.1825 0.026 Uiso 1 1 calc R
C14 C 0.3429(2) 0.61712(16) 0.31264(10) 0.0209(4) Uani 1 1 d .
H14 H 0.3778 0.6664 0.3453 0.025 Uiso 1 1 calc R
C15 C -0.0502(3) 0.11833(16) 0.19015(10) 0.0222(4) Uani 1 1 d .
H15 H -0.1499 0.1181 0.1615 0.027 Uiso 1 1 calc R
C16 C -0.0795(3) 0.13303(18) 0.26355(10) 0.0284(5) Uani 1 1 d .
H16 H -0.1982 0.1423 0.2839 0.034 Uiso 1 1 calc R
C17 C 0.3380(3) 0.64912(18) 0.24017(10) 0.0259(4) Uani 1 1 d .
H17 H 0.3690 0.7193 0.2246 0.031 Uiso 1 1 calc R
C18 C 0.1532(2) 0.09511(15) 0.07921(9) 0.0166(4) Uani 1 1 d .
C19 C 0.2456(3) 0.11842(17) 0.27592(10) 0.0269(4) Uani 1 1 d .
H19 H 0.3451 0.1186 0.3047 0.032 Uiso 1 1 calc R
C1A C 0.2865(3) 0.57581(19) 0.19096(10) 0.0280(5) Uani 1 1 d .
H1A H 0.2807 0.5973 0.1425 0.034 Uiso 1 1 calc R
C1B C -0.1900(4) 0.8039(2) 0.30580(12) 0.0464(7) Uani 1 1 d .
H1BA H -0.0895 0.7824 0.2713 0.070 Uiso 1 1 calc GR
H1BB H -0.2631 0.8792 0.2925 0.070 Uiso 1 1 calc GR
H1BC H -0.2654 0.7463 0.3069 0.070 Uiso 1 1 calc GR
C1C C 0.2966(2) 0.51268(16) 0.33728(9) 0.0172(4) Uani 1 1 d .
C1D C 0.2567(2) 0.00081(15) 0.04120(9) 0.0163(3) Uani 1 1 d .
C1E C 0.5128(3) -0.29042(16) -0.07932(10) 0.0214(4) Uani 1 1 d .
H1E H 0.5217 -0.3095 -0.1276 0.026 Uiso 1 1 calc R
C1F C 0.3765(2) 0.38564(15) 0.45318(9) 0.0163(4) Uani 1 1 d .
C1G C 0.1269(3) 0.10385(15) 0.15864(9) 0.0179(4) Uani 1 1 d .
C1H C 0.5505(2) -0.30477(16) 0.03701(10) 0.0206(4) Uani 1 1 d .
H1H H 0.5847 -0.3304 0.0832 0.025 Uiso 1 1 calc R
C1I C -0.0426(2) 0.29840(15) 0.03568(9) 0.0163(4) Uani 1 1 d .
C1J C 0.3663(2) -0.10902(15) 0.06826(9) 0.0172(4) Uani 1 1 d .
C1K C 0.1273(2) 0.13452(15) -0.04117(9) 0.0171(4) Uani 1 1 d .
C1L C 0.2892(2) 0.48598(15) 0.41587(9) 0.0160(3) Uani 1 1 d .
C1M C 0.1966(2) 0.56523(15) 0.46927(9) 0.0159(3) Uani 1 1 d .
C1N C 0.0880(3) 0.18326(16) -0.11520(9) 0.0224(4) Uani 1 1 d .
H1NA H 0.1838 0.1457 -0.1481 0.034 Uiso 1 1 calc GR
H1NB H 0.0835 0.2662 -0.1161 0.034 Uiso 1 1 calc GR
H1NC H -0.0286 0.1692 -0.1291 0.034 Uiso 1 1 calc GR
C20 C 0.6874(3) 0.08414(17) 0.45658(10) 0.0222(4) Uani 1 1 d .
H20 H 0.7196 0.0599 0.4098 0.027 Uiso 1 1 calc R
C21 C 0.5979(3) -0.36608(16) -0.02437(11) 0.0221(4) Uani 1 1 d .
H21 H 0.6704 -0.4412 -0.0290 0.027 Uiso 1 1 calc R
C22 C 0.0693(2) 0.67994(15) 0.46034(9) 0.0173(4) Uani 1 1 d .
C23 C -0.1146(3) 0.81010(17) 0.37913(10) 0.0247(4) Uani 1 1 d .
H23A H -0.0437 0.8711 0.3795 0.030 Uiso 1 1 calc R
H23B H -0.2147 0.8275 0.4150 0.030 Uiso 1 1 calc R
C24 C 0.2490(2) 0.43851(16) 0.28722(10) 0.0204(4) Uani 1 1 d .
H24 H 0.2206 0.3674 0.3024 0.025 Uiso 1 1 calc R
C25 C 0.6592(3) 0.09596(17) 0.57360(10) 0.0236(4) Uani 1 1 d .
H25 H 0.6734 0.0761 0.6221 0.028 Uiso 1 1 calc R
C26 C 0.7427(3) 0.02291(16) 0.51746(10) 0.0233(4) Uani 1 1 d .
H26 H 0.8191 -0.0512 0.5214 0.028 Uiso 1 1 calc R
C27 C 0.0685(3) 0.13393(17) 0.30676(10) 0.0291(5) Uani 1 1 d .
H27 H 0.0491 0.1448 0.3559 0.035 Uiso 1 1 calc R
C28 C 0.2329(2) 0.51159(15) 0.53662(10) 0.0172(4) Uani 1 1 d .
C29 C 0.0715(2) 0.17944(15) 0.02699(9) 0.0162(3) Uani 1 1 d .
C1O C 0.1740(3) 0.55120(16) 0.61123(9) 0.0202(4) Uani 1 1 d .
H1OA H 0.1314 0.4896 0.6379 0.030 Uiso 1 1 calc GR
H1OB H 0.0760 0.6196 0.6091 0.030 Uiso 1 1 calc GR
H1OC H 0.2769 0.5698 0.6346 0.030 Uiso 1 1 calc GR
C1P C 0.2439(3) 0.47074(19) 0.21473(10) 0.0256(4) Uani 1 1 d .
H1P H 0.2114 0.4210 0.1818 0.031 Uiso 1 1 calc R
C1Q C -0.1701(3) 0.44703(16) 0.11868(10) 0.0218(4) Uani 1 1 d .
H1QA H -0.2812 0.4596 0.0913 0.026 Uiso 1 1 calc R
H1QB H -0.1032 0.5080 0.1052 0.026 Uiso 1 1 calc R
C1R C 0.4939(2) 0.27801(16) 0.42610(9) 0.0178(4) Uani 1 1 d .
C1S C -0.2192(3) 0.45058(19) 0.19816(10) 0.0276(4) Uani 1 1 d .
H1SA H -0.2843 0.5282 0.2103 0.041 Uiso 1 1 calc GR
H1SB H -0.1083 0.4303 0.2247 0.041 Uiso 1 1 calc GR
H1SC H -0.2962 0.3955 0.2100 0.041 Uiso 1 1 calc GR

loop_
_atom_site_aniso_label
_atom_site_aniso_U_11
_atom_site_aniso_U_22
_atom_site_aniso_U_33
_atom_site_aniso_U_23
_atom_site_aniso_U_13
_atom_site_aniso_U_12
O1 0.0271(7) 0.0119(6) 0.0172(6) -0.0026(5) -0.0006(5) 0.0037(5)
O2 0.0246(6) 0.0143(6) 0.0203(6) -0.0012(5) 0.0008(5) 0.0037(5)
O3 0.0265(7) 0.0186(6) 0.0173(6) -0.0037(5) 0.0022(5) 0.0017(5)
O4 0.0312(7) 0.0154(6) 0.0213(6) -0.0055(5) 0.0026(5) 0.0013(5)
O5 0.0297(7) 0.0154(6) 0.0182(6) 0.0003(5) 0.0006(5) 0.0026(5)
O6 0.0354(7) 0.0163(6) 0.0191(6) 0.0017(5) -0.0002(5) 0.0023(6)
N7 0.0212(7) 0.0130(7) 0.0157(7) -0.0020(6) 0.0028(6) -0.0017(6)
N8 0.0208(7) 0.0117(7) 0.0196(7) -0.0002(6) 0.0012(6) -0.0016(6)
N9 0.0253(8) 0.0154(7) 0.0184(7) -0.0024(6) 0.0019(6) -0.0018(6)
N10 0.0210(7) 0.0147(7) 0.0147(7) -0.0013(6) 0.0006(6) -0.0005(6)
N11 0.0207(7) 0.0149(7) 0.0191(7) -0.0035(6) 0.0022(6) -0.0011(6)
N12 0.0273(8) 0.0174(8) 0.0181(7) -0.0005(6) 0.0002(6) 0.0005(6)
C13 0.0292(10) 0.0138(8) 0.0216(9) 0.0021(7) -0.0021(7) -0.0036(7)
C14 0.0222(9) 0.0172(9) 0.0216(9) -0.0015(7) 0.0033(7) -0.0011(7)
C15 0.0258(9) 0.0176(9) 0.0217(9) 0.0007(7) 0.0013(7) -0.0015(7)
C16 0.0367(11) 0.0220(10) 0.0225(10) 0.0021(8) 0.0107(8) 0.0005(8)
C17 0.0257(10) 0.0236(10) 0.0248(10) 0.0038(8) 0.0070(8) 0.0005(8)
C18 0.0178(8) 0.0124(8) 0.0198(9) -0.0006(7) 0.0025(7) -0.0041(7)
C19 0.0433(12) 0.0160(9) 0.0215(9) 0.0017(7) -0.0079(8) -0.0052(8)
C1A 0.0241(9) 0.0377(12) 0.0164(9) 0.0044(8) 0.0022(7) 0.0051(8)
C1B 0.0557(15) 0.0434(14) 0.0265(11) 0.0042(10) -0.0037(10) 0.0201(12)
C1C 0.0160(8) 0.0160(8) 0.0177(8) -0.0028(7) 0.0025(6) 0.0008(7)
C1D 0.0198(8) 0.0120(8) 0.0170(8) -0.0007(7) 0.0027(7) -0.0038(7)
C1E 0.0242(9) 0.0152(9) 0.0237(9) -0.0051(7) 0.0043(7) -0.0022(7)
C1F 0.0189(8) 0.0144(8) 0.0156(8) -0.0026(7) 0.0022(6) -0.0036(7)
C1G 0.0271(9) 0.0089(8) 0.0163(8) 0.0003(6) 0.0023(7) -0.0007(7)
C1H 0.0224(9) 0.0131(8) 0.0252(9) 0.0010(7) 0.0005(7) -0.0015(7)
C1I 0.0192(8) 0.0127(8) 0.0166(8) -0.0006(7) 0.0026(7) -0.0032(7)
C1J 0.0203(8) 0.0125(8) 0.0185(8) -0.0010(7) 0.0036(7) -0.0038(7)
C1K 0.0199(8) 0.0121(8) 0.0191(9) -0.0008(7) -0.0007(7) -0.0029(7)
C1L 0.0160(8) 0.0132(8) 0.0194(9) -0.0035(7) 0.0022(6) -0.0046(6)
C1M 0.0176(8) 0.0120(8) 0.0185(8) -0.0037(7) 0.0015(6) -0.0037(7)
C1N 0.0304(10) 0.0183(9) 0.0165(9) 0.0005(7) 0.0013(7) -0.0013(8)
C20 0.0227(9) 0.0160(9) 0.0258(9) -0.0059(7) 0.0018(7) 0.0008(7)
C21 0.0229(9) 0.0118(8) 0.0306(10) -0.0031(7) 0.0042(7) -0.0019(7)
C22 0.0197(8) 0.0139(8) 0.0187(8) -0.0018(7) 0.0037(7) -0.0051(7)
C23 0.0264(9) 0.0159(9) 0.0275(10) 0.0034(8) 0.0010(8) 0.0039(8)
C24 0.0200(9) 0.0185(9) 0.0215(9) -0.0056(7) 0.0019(7) -0.0008(7)
C25 0.0284(10) 0.0187(9) 0.0217(9) 0.0005(7) -0.0014(7) -0.0002(8)
C26 0.0256(9) 0.0136(9) 0.0283(10) -0.0013(7) -0.0008(8) 0.0014(7)
C27 0.0540(13) 0.0169(9) 0.0136(8) -0.0011(7) 0.0021(8) -0.0019(9)
C28 0.0166(8) 0.0137(8) 0.0213(9) -0.0028(7) 0.0012(7) -0.0031(7)
C29 0.0183(8) 0.0136(8) 0.0168(8) -0.0016(7) 0.0013(6) -0.0042(7)
C1O 0.0251(9) 0.0173(9) 0.0176(8) -0.0019(7) 0.0013(7) -0.0031(7)
C1P 0.0209(9) 0.0342(11) 0.0187(9) -0.0093(8) 0.0013(7) 0.0019(8)
C1Q 0.0252(9) 0.0129(9) 0.0246(9) -0.0051(7) -0.0012(7) 0.0032(7)
C1R 0.0174(8) 0.0148(8) 0.0216(9) -0.0009(7) 0.0004(7) -0.0042(7)
C1S 0.0261(10) 0.0290(11) 0.0243(10) -0.0097(8) 0.0006(8) 0.0030(8)

loop_
_atom_type_symbol
_atom_type_description
_atom_type_scat_dispersion_real
_atom_type_scat_dispersion_imag
_atom_type_scat_source
C C 0.0181 0.0091 'International Tables Vol C Tables 4.2.6.8 and 6.1.1.4'
H H 0.0000 0.0000 'International Tables Vol C Tables 4.2.6.8 and 6.1.1.4'
N N 0.0311 0.0180 'International Tables Vol C Tables 4.2.6.8 and 6.1.1.4'
O O 0.0492 0.0322 'International Tables Vol C Tables 4.2.6.8 and 6.1.1.4'

loop_
_geom_angle_atom_site_label_1
_geom_angle_atom_site_label_2
_geom_angle_atom_site_label_3
_geom_angle
C1I O1 C1Q 116.43(13)
C22 O2 C23 116.30(14)
C1D N7 H7 124.4
C1K N7 H7 124.4
C1K N7 C1D 111.19(14)
N9 N8 C1J 124.80(15)
C1H N8 N9 111.34(15)
C1H N8 C1J 123.86(15)
C1E N9 N8 104.25(15)
C1F N10 H10 124.4
C28 N10 H10 124.4
C28 N10 C1F 111.20(15)
N12 N11 C1R 125.15(14)
C20 N11 N12 110.98(15)
C20 N11 C1R 123.82(15)
C25 N12 N11 104.34(15)
C19 C13 H13 119.9
C19 C13 C1G 120.27(18)
C1G C13 H13 119.9
C17 C14 H14 119.4
C17 C14 C1C 121.20(19)
C1C C14 H14 119.4
C16 C15 H15 119.6
C16 C15 C1G 120.86(19)
C1G C15 H15 119.6
C15 C16 H16 120.0
C15 C16 C27 120.06(19)
C27 C16 H16 120.0
C14 C17 H17 120.1
C14 C17 C1A 119.76(19)
C1A C17 H17 120.1
C1D C18 C1G 126.96(16)
C1D C18 C29 106.34(15)
C29 C18 C1G 126.66(15)
C13 C19 H19 119.7
C13 C19 C27 120.55(19)
C27 C19 H19 119.7
C17 C1A H1A 120.3
C1P C1A C17 119.45(18)
C1P C1A H1A 120.3
H1BA C1B H1BB 109.5
H1BA C1B H1BC 109.5
H1BB C1B H1BC 109.5
C23 C1B H1BA 109.5
C23 C1B H1BB 109.5
C23 C1B H1BC 109.5
C14 C1C C1L 119.56(16)
C14 C1C C24 118.56(17)
C24 C1C C1L 121.79(16)
N7 C1D C18 107.25(15)
N7 C1D C1J 123.51(15)
C18 C1D C1J 129.23(16)
N9 C1E H1E 123.8
N9 C1E C21 112.50(17)
C21 C1E H1E 123.8
N10 C1F C1L 107.47(15)
N10 C1F C1R 122.81(16)
C1L C1F C1R 129.68(16)
C13 C1G C18 121.42(16)
C15 C1G C13 118.79(17)
C15 C1G C18 119.74(17)
N8 C1H H1H 126.4
C21 C1H N8 107.24(16)
C21 C1H H1H 126.4
O1 C1I C29 112.33(14)
O5 C1I O1 123.27(16)
O5 C1I C29 124.39(16)
O6 C1J N8 117.07(16)
O6 C1J C1D 124.35(16)
N8 C1J C1D 118.58(15)
N7 C1K C1N 120.47(16)
N7 C1K C29 107.21(15)
C29 C1K C1N 132.32(16)
C1F C1L C1C 128.66(16)
C1F C1L C1M 105.94(15)
C1M C1L C1C 125.29(16)
C1L C1M C22 129.53(16)
C28 C1M C1L 108.15(15)
C28 C1M C22 122.12(15)
C1K C1N H1NA 109.5
C1K C1N H1NB 109.5
C1K C1N H1NC 109.5
H1NA C1N H1NB 109.5
H1NA C1N H1NC 109.5
H1NB C1N H1NC 109.5
N11 C20 H20 126.2
C26 C20 N11 107.55(16)
C26 C20 H20 126.2
C1E C21 H21 127.7
C1H C21 C1E 104.68(16)
C1H C21 H21 127.7
O2 C22 C1M 112.45(15)
O4 C22 O2 123.13(17)
O4 C22 C1M 124.40(17)
O2 C23 C1B 106.81(16)
O2 C23 H23A 110.4
O2 C23 H23B 110.4
C1B C23 H23A 110.4
C1B C23 H23B 110.4
H23A C23 H23B 108.6
C1C C24 H24 119.9
C1P C24 C1C 120.14(18)
C1P C24 H24 119.9
N12 C25 H25 123.9
N12 C25 C26 112.28(17)
C26 C25 H25 123.9
C20 C26 C25 104.85(17)
C20 C26 H26 127.6
C25 C26 H26 127.6
C16 C27 H27 120.3
C19 C27 C16 119.47(17)
C19 C27 H27 120.3
N10 C28 C1M 107.24(15)
N10 C28 C1O 120.44(16)
C1M C28 C1O 132.31(16)
C18 C29 C1I 130.42(16)
C1K C29 C18 108.01(15)
C1K C29 C1I 121.45(16)
C28 C1O H1OA 109.5
C28 C1O H1OB 109.5
C28 C1O H1OC 109.5
H1OA C1O H1OB 109.5
H1OA C1O H1OC 109.5
H1OB C1O H1OC 109.5
C1A C1P C24 120.86(19)
C1A C1P H1P 119.6
C24 C1P H1P 119.6
O1 C1Q H1QA 110.2
O1 C1Q H1QB 110.2
O1 C1Q C1S 107.42(15)
H1QA C1Q H1QB 108.5
C1S C1Q H1QA 110.2
C1S C1Q H1QB 110.2
O3 C1R N11 117.03(16)
O3 C1R C1F 123.85(17)
N11 C1R C1F 119.12(15)
C1Q C1S H1SA 109.5
C1Q C1S H1SB 109.5
C1Q C1S H1SC 109.5
H1SA C1S H1SB 109.5
H1SA C1S H1SC 109.5
H1SB C1S H1SC 109.5

loop_
_geom_bond_atom_site_label_1
_geom_bond_atom_site_label_2
_geom_bond_distance
O1 C1I 1.345(2)
O1 C1Q 1.449(2)
O2 C22 1.340(2)
O2 C23 1.446(2)
O3 C1R 1.219(2)
O4 C22 1.216(2)
O5 C1I 1.209(2)
O6 C1J 1.214(2)
N7 H7 0.8600
N7 C1D 1.384(2)
N7 C1K 1.338(2)
N8 N9 1.371(2)
N8 C1H 1.367(2)
N8 C1J 1.434(2)
N9 C1E 1.321(2)
N10 H10 0.8600
N10 C1F 1.385(2)
N10 C28 1.339(2)
N11 N12 1.371(2)
N11 C20 1.367(2)
N11 C1R 1.433(2)
N12 C25 1.320(2)
C13 H13 0.9300
C13 C19 1.388(3)
C13 C1G 1.396(3)
C14 H14 0.9300
C14 C17 1.389(3)
C14 C1C 1.392(3)
C15 H15 0.9300
C15 C16 1.386(3)
C15 C1G 1.394(3)
C16 H16 0.9300
C16 C27 1.390(3)
C17 H17 0.9300
C17 C1A 1.391(3)
C18 C1D 1.396(2)
C18 C1G 1.488(2)
C18 C29 1.420(2)
C19 H19 0.9300
C19 C27 1.389(3)
C1A H1A 0.9300
C1A C1P 1.383(3)
C1B H1BA 0.9600
C1B H1BB 0.9600
C1B H1BC 0.9600
C1B C23 1.508(3)
C1C C1L 1.489(2)
C1C C24 1.397(3)
C1D C1J 1.451(2)
C1E H1E 0.9300
C1E C21 1.409(3)
C1F C1L 1.392(3)
C1F C1R 1.459(2)
C1H H1H 0.9300
C1H C21 1.362(3)
C1I C29 1.474(2)
C1K C1N 1.491(2)
C1K C29 1.402(2)
C1L C1M 1.431(2)
C1M C22 1.474(2)
C1M C28 1.395(2)
C1N H1NA 0.9600
C1N H1NB 0.9600
C1N H1NC 0.9600
C20 H20 0.9300
C20 C26 1.352(3)
C21 H21 0.9300
C23 H23A 0.9700
C23 H23B 0.9700
C24 H24 0.9300
C24 C1P 1.390(3)
C25 H25 0.9300
C25 C26 1.408(3)
C26 H26 0.9300
C27 H27 0.9300
C28 C1O 1.497(2)
C1O H1OA 0.9600
C1O H1OB 0.9600
C1O H1OC 0.9600
C1P H1P 0.9300
C1Q H1QA 0.9700
C1Q H1QB 0.9700
C1Q C1S 1.510(2)
C1S H1SA 0.9600
C1S H1SB 0.9600
C1S H1SC 0.9600

loop_
_geom_torsion_atom_site_label_1
_geom_torsion_atom_site_label_2
_geom_torsion_atom_site_label_3
_geom_torsion_atom_site_label_4
_geom_torsion
O1 C1I C29 C18 5.8(3)
O1 C1I C29 C1K -169.77(15)
O5 C1I C29 C18 -175.25(18)
O5 C1I C29 C1K 9.2(3)
N7 C1D C1J O6 173.50(17)
N7 C1D C1J N8 -6.3(3)
N7 C1K C29 C18 0.2(2)
N7 C1K C29 C1I 176.64(15)
N8 N9 C1E C21 0.1(2)
N8 C1H C21 C1E -0.1(2)
N9 N8 C1H C21 0.2(2)
N9 N8 C1J O6 179.14(16)
N9 N8 C1J C1D -1.0(2)
N9 C1E C21 C1H 0.0(2)
N10 C1F C1L C1C 175.78(17)
N10 C1F C1L C1M -0.48(19)
N10 C1F C1R O3 -179.94(17)
N10 C1F C1R N11 -0.4(3)
N11 N12 C25 C26 0.3(2)
N11 C20 C26 C25 -0.4(2)
N12 N11 C20 C26 0.6(2)
N12 N11 C1R O3 176.80(16)
N12 N11 C1R C1F -2.7(3)
N12 C25 C26 C20 0.1(2)
C13 C19 C27 C16 0.3(3)
C14 C17 C1A C1P -1.1(3)
C14 C1C C1L C1F -127.4(2)
C14 C1C C1L C1M 48.2(3)
C14 C1C C24 C1P -1.6(3)
C15 C16 C27 C19 -0.9(3)
C16 C15 C1G C13 0.9(3)
C16 C15 C1G C18 -176.50(17)
C17 C14 C1C C1L -175.19(16)
C17 C14 C1C C24 1.6(3)
C17 C1A C1P C24 1.1(3)
C18 C1D C1J O6 -7.4(3)
C18 C1D C1J N8 172.76(17)
C19 C13 C1G C15 -1.4(3)
C19 C13 C1G C18 175.92(17)
C1C C14 C17 C1A -0.2(3)
C1C C1L C1M C22 9.7(3)
C1C C1L C1M C28 -175.50(16)
C1C C24 C1P C1A 0.3(3)
C1D N7 C1K C1N 179.19(16)
C1D N7 C1K C29 -0.3(2)
C1D C18 C1G C13 63.3(3)
C1D C18 C1G C15 -119.4(2)
C1D C18 C29 C1I -176.05(17)
C1D C18 C29 C1K 0.0(2)
C1F N10 C28 C1M 0.7(2)
C1F N10 C28 C1O 179.72(16)
C1F C1L C1M C22 -173.85(17)
C1F C1L C1M C28 0.9(2)
C1G C13 C19 C27 0.8(3)
C1G C15 C16 C27 0.2(3)
C1G C18 C1D N7 177.59(16)
C1G C18 C1D C1J -1.6(3)
C1G C18 C29 C1I 6.2(3)
C1G C18 C29 C1K -177.77(17)
C1H N8 N9 C1E -0.22(19)
C1H N8 C1J O6 -0.7(3)
C1H N8 C1J C1D 179.16(16)
C1I O1 C1Q C1S 160.98(15)
C1J N8 N9 C1E 179.96(16)
C1J N8 C1H C21 -179.95(16)
C1K N7 C1D C18 0.3(2)
C1K N7 C1D C1J 179.52(16)
C1L C1C C24 C1P 175.05(16)
C1L C1F C1R O3 -2.3(3)
C1L C1F C1R N11 177.16(17)
C1L C1M C22 O2 16.6(3)
C1L C1M C22 O4 -165.21(18)
C1L C1M C28 N10 -1.0(2)
C1L C1M C28 C1O -179.84(18)
C1N C1K C29 C18 -179.21(19)
C1N C1K C29 C1I -2.8(3)
C20 N11 N12 C25 -0.6(2)
C20 N11 C1R O3 -0.5(3)
C20 N11 C1R C1F 180.00(16)
C22 O2 C23 C1B -173.84(17)
C22 C1M C28 N10 174.22(15)
C22 C1M C28 C1O -4.6(3)
C23 O2 C22 O4 5.7(2)
C23 O2 C22 C1M -176.06(14)
C24 C1C C1L C1F 55.9(3)
C24 C1C C1L C1M -128.49(19)
C28 N10 C1F C1L -0.1(2)
C28 N10 C1F C1R 177.92(16)
C28 C1M C22 O2 -157.51(16)
C28 C1M C22 O4 20.6(3)
C29 C18 C1D N7 -0.15(19)
C29 C18 C1D C1J -179.34(17)
C29 C18 C1G C13 -119.4(2)
C29 C18 C1G C15 57.9(3)
C1Q O1 C1I O5 2.7(2)
C1Q O1 C1I C29 -178.29(14)
C1R N11 N12 C25 -178.13(17)
C1R N11 C20 C26 178.22(16)
C1R C1F C1L C1C -2.1(3)
C1R C1F C1L C1M -178.38(17)
